data_1541175
loop_
_publ_author_name
'Rodier, N.'
'Laruelle, P.'

_publ_section_title
;
 Sur un nouveau sulfure mixte d'erbium et de scandium de formule Sc2 Er3
 S7
;
_journal_name_full
;
Bulletin de la Societe Francaise de Mineralogie et de Cristallographie 
(72,1949-100,1977)
;
_journal_page_first 548
_journal_page_last 552
_journal_volume 95
_journal_year 1972
_chemical_formula_sum 'Er3 S7 Sc2'
_chemical_name_systematic 'Sc2 Er3 S7'
_space_group_IT_number 12
_symmetry_space_group_name_Hall '-C 2y'
_symmetry_space_group_name_H-M 'C 1 2/m 1'
_cell_angle_alpha 90
_cell_angle_beta 104.9
_cell_angle_gamma 90
_cell_formula_units_Z 2
_cell_length_a 12.29
_cell_length_b 3.741
_cell_length_c 11.26
_cell_volume 500.293
_citation_journal_id_ASTM BUFCAE
_cod_data_source_file Rodier_BUFCAE_1972_1770.cif
_cod_data_source_block Er3S7Sc2
_cod_original_cell_volume 500.2927
_cod_database_code 1541175

loop_
_symmetry_equiv_pos_as_xyz
x,y,z
-x,y,-z
-x,-y,-z
x,-y,z
x+1/2,y+1/2,z
-x+1/2,y+1/2,-z
-x+1/2,-y+1/2,-z
x+1/2,-y+1/2,z

loop_
_atom_site_label
_atom_site_type_symbol
_atom_site_fract_x
_atom_site_fract_y
_atom_site_fract_z
_atom_site_occupancy
_atom_site_U_iso_or_equiv
S3 S-2 0.261 0 0.645 1 0.0
S4 S-2 0.5 0 0.5 1 0.0
S1 S-2 0.345 0 0.95 1 0.0
Er1 Er+2 0 0 0 0.333 0.0
Sc2 Sc+2 0.1147 0 0.4254 0.667 0.0
Er2 Er+2 0.1147 0 0.4254 0.333 0.0
Er3 Er+2 0.3077 0 0.1985 1 0.0
Sc1 Sc+2 0 0 0 0.667 0.0
S2 S-2 0.033 0 0.785 1 0.0
